data_1502415
loop_
_publ_author_name
'Chen, Tse-An'
'Liu, Rai-Shung'

_publ_section_title
;
 Synthesis of large polycyclic aromatic hydrocarbons from
 bis(biaryl)acetylenes: large planar PAHs with low \p-sextets.
;
_journal_issue 17
_journal_name_full 'Organic letters'
_journal_page_first 4644
_journal_page_last 4647
_journal_paper_doi 10.1021/ol201854g
_journal_volume 13
_journal_year 2011
_chemical_formula_sum 'C50 H36'
_chemical_formula_weight 636.79
_chemical_name_systematic
; 
 ? 
;
_space_group_IT_number 2
_symmetry_cell_setting triclinic
_symmetry_space_group_name_Hall '-P 1'
_symmetry_space_group_name_H-M 'P -1'
_atom_sites_solution_hydrogens geom
_atom_sites_solution_primary direct
_atom_sites_solution_secondary difmap
_audit_creation_method SHELXL-97
_cell_angle_alpha 102.054(4)
_cell_angle_beta 92.986(4)
_cell_angle_gamma 97.261(4)
_cell_formula_units_Z 2
_cell_length_a 5.9165(11)
_cell_length_b 15.540(3)
_cell_length_c 17.695(3)
_cell_measurement_reflns_used 826
_cell_measurement_temperature 100(2)
_cell_measurement_theta_max 25
_cell_measurement_theta_min 2.5
_cell_volume 1573.1(5)
_computing_cell_refinement 'SAINT V7.34A (Bruker AXS, 2006)'
_computing_data_collection 'APEX2 (Bruker AXS, 2010)'
_computing_data_reduction 'SAINT V7.34A (Bruker AXS, 2006)'
_computing_molecular_graphics 'SHELXTL (Sheldrick, 2008)'
_computing_publication_material SHELXTL
_computing_structure_refinement 'SHELXL-97 (Sheldrick, 2008)'
_computing_structure_solution 'SHELXS-97 (Sheldrick, 2008)'
_diffrn_ambient_temperature 100(2)
_diffrn_detector_area_resol_mean 8.3333
_diffrn_measured_fraction_theta_full 0.940
_diffrn_measured_fraction_theta_max 0.940
_diffrn_measurement_device_type 'Bruker APEX-II CCD'
_diffrn_measurement_method '\f and \w scans'
_diffrn_radiation_monochromator graphite
_diffrn_radiation_source 'fine-focus sealed tube'
_diffrn_radiation_type MoK\a
_diffrn_radiation_wavelength 0.71073
_diffrn_reflns_av_R_equivalents 0.0951
_diffrn_reflns_av_sigmaI/netI 0.1616
_diffrn_reflns_limit_h_max 7
_diffrn_reflns_limit_h_min -5
_diffrn_reflns_limit_k_max 19
_diffrn_reflns_limit_k_min -19
_diffrn_reflns_limit_l_max 17
_diffrn_reflns_limit_l_min -22
_diffrn_reflns_number 12583
_diffrn_reflns_theta_full 26.40
_diffrn_reflns_theta_max 26.40
_diffrn_reflns_theta_min 1.18
_exptl_absorpt_coefficient_mu 0.076
_exptl_absorpt_correction_T_max 0.9486
_exptl_absorpt_correction_T_min 0.8177
_exptl_absorpt_correction_type multi-scan
_exptl_absorpt_process_details 'SADABS V2008/1 (Bruker AXS)'
_exptl_crystal_colour Brown
_exptl_crystal_density_diffrn 1.344
_exptl_crystal_density_meas ?
_exptl_crystal_density_method 'not measured'
_exptl_crystal_description Columnar
_exptl_crystal_F_000 672
_exptl_crystal_size_max 0.15
_exptl_crystal_size_mid 0.07
_exptl_crystal_size_min 0.07
_refine_diff_density_max 0.615
_refine_diff_density_min -0.306
_refine_diff_density_rms 0.085
_refine_ls_extinction_method none
_refine_ls_goodness_of_fit_ref 1.038
_refine_ls_hydrogen_treatment constr
_refine_ls_matrix_type full
_refine_ls_number_parameters 457
_refine_ls_number_reflns 6069
_refine_ls_number_restraints 0
_refine_ls_restrained_S_all 1.038
_refine_ls_R_factor_all 0.2018
_refine_ls_R_factor_gt 0.0950
_refine_ls_shift/su_max 0.000
_refine_ls_shift/su_mean 0.000
_refine_ls_structure_factor_coef Fsqd
_refine_ls_weighting_details 'calc w=1/[\s^2^(Fo^2^)+(0.1102P)^2^+2.1353P] where P=(Fo^2^+2Fc^2^)/3'
_refine_ls_weighting_scheme calc
_refine_ls_wR_factor_gt 0.2278
_refine_ls_wR_factor_ref 0.2755
_reflns_number_gt 2750
_reflns_number_total 6069
_reflns_threshold_expression >2sigma(I)
_cod_data_source_file ol201854g_si_003.cif
_cod_data_source_block mo_4c_0m
_cod_depositor_comments
;
The following automatic conversions were performed:

'_exptl_crystal_density_meas' value 'not measured' was changed to '?'
- the value is perceived as not measured.

Automatic conversion script
Id: cif_fix_values 3008 2015-01-20 13:52:24Z robertas 

2019-03-28
Z value and formula fixed to values more according to usual
chemical conventions.                 miguel
;
_cod_original_formula_sum 'C100 H72'
_cod_original_formula_weight 1273.58
_cod_original_formula_units_Z 1
_cod_database_code 1502415

loop_
_symmetry_equiv_pos_as_xyz
'x, y, z'
'-x, -y, -z'

loop_
_atom_site_label
_atom_site_type_symbol
_atom_site_fract_x
_atom_site_fract_y
_atom_site_fract_z
_atom_site_U_iso_or_equiv
_atom_site_adp_type
_atom_site_occupancy
_atom_site_symmetry_multiplicity
_atom_site_calc_flag
_atom_site_refinement_flags
C1 C 0.7185(9) 0.2436(4) 0.0789(3) 0.0206(12) Uani 1 1 d .
C2 C 0.5971(9) 0.3147(4) 0.1036(3) 0.0232(13) Uani 1 1 d .
H2 H 0.4742 0.3067 0.1351 0.028 Uiso 1 1 calc R
C3 C 0.6490(9) 0.3960(4) 0.0841(3) 0.0210(13) Uani 1 1 d .
C4 C 0.5272(8) 0.4704(3) 0.1141(3) 0.0153(12) Uani 1 1 d .
C5 C 0.3273(8) 0.4581(4) 0.1516(3) 0.0208(13) Uani 1 1 d .
H5 H 0.2645 0.3999 0.1552 0.025 Uiso 1 1 calc R
C6 C 0.2200(9) 0.5292(4) 0.1835(3) 0.0213(13) Uani 1 1 d .
H6 H 0.0860 0.5197 0.2097 0.026 Uiso 1 1 calc R
C7 C 0.3078(9) 0.6160(4) 0.1776(3) 0.0218(13) Uani 1 1 d .
H7 H 0.2344 0.6649 0.2004 0.026 Uiso 1 1 calc R
C8 C 0.5024(9) 0.6300(4) 0.1382(3) 0.0195(12) Uani 1 1 d .
C9 C 0.6034(9) 0.7188(4) 0.1363(3) 0.0215(13) Uani 1 1 d .
C10 C 0.5171(9) 0.7950(4) 0.1741(3) 0.0249(14) Uani 1 1 d .
H10 H 0.3731 0.7877 0.1951 0.030 Uiso 1 1 calc R
C11 C 0.6288(10) 0.8783(4) 0.1823(3) 0.0255(14) Uani 1 1 d .
H11 H 0.5597 0.9281 0.2059 0.031 Uiso 1 1 calc R
C12 C 0.8462(10) 0.8906(4) 0.1558(3) 0.0285(14) Uani 1 1 d .
H12 H 0.9329 0.9481 0.1656 0.034 Uiso 1 1 calc R
C13 C 0.9330(9) 0.8185(3) 0.1155(3) 0.0203(12) Uani 1 1 d .
H13 H 1.0816 0.8269 0.0980 0.024 Uiso 1 1 calc R
C14 C 0.8080(9) 0.7317(4) 0.0991(3) 0.0205(13) Uani 1 1 d .
C15 C 0.8906(9) 0.6550(3) 0.0514(3) 0.0193(12) Uani 1 1 d .
C16 C 0.8035(8) 0.5703(3) 0.0591(3) 0.0172(12) Uani 1 1 d .
C17 C 0.9056(8) 0.4937(4) 0.0220(3) 0.0190(12) Uani 1 1 d .
C18 C 0.8297(8) 0.4086(3) 0.0357(3) 0.0169(12) Uani 1 1 d .
C19 C 0.9427(9) 0.3349(3) 0.0036(3) 0.0188(12) Uani 1 1 d .
C20 C 0.8908(9) 0.2570(4) 0.0305(3) 0.0210(13) Uani 1 1 d .
H20 H 0.9788 0.2103 0.0147 0.025 Uiso 1 1 calc R
C21 C 0.6128(8) 0.5571(3) 0.1051(3) 0.0158(12) Uani 1 1 d .
C22 C 0.6611(9) 0.1568(4) 0.1051(3) 0.0247(13) Uani 1 1 d .
C23 C 0.7622(13) 0.1677(4) 0.1890(4) 0.0476(19) Uani 1 1 d .
H23A H 0.9277 0.1860 0.1920 0.071 Uiso 1 1 calc R
H23B H 0.7314 0.1109 0.2051 0.071 Uiso 1 1 calc R
H23C H 0.6920 0.2130 0.2234 0.071 Uiso 1 1 calc R
C24 C 0.4046(10) 0.1302(4) 0.1007(5) 0.044(2) Uani 1 1 d .
H24A H 0.3375 0.1745 0.1373 0.066 Uiso 1 1 calc R
H24B H 0.3712 0.0720 0.1140 0.066 Uiso 1 1 calc R
H24C H 0.3391 0.1269 0.0480 0.066 Uiso 1 1 calc R
C25 C 0.7589(10) 0.0800(4) 0.0542(4) 0.0298(15) Uani 1 1 d .
H25A H 0.7115 0.0763 -0.0004 0.045 Uiso 1 1 calc R
H25B H 0.7015 0.0241 0.0686 0.045 Uiso 1 1 calc R
H25C H 0.9261 0.0903 0.0620 0.045 Uiso 1 1 calc R
C26 C 0.2066(9) 0.2020(4) 0.4213(3) 0.0203(12) Uani 1 1 d .
C27 C 0.3986(9) 0.2405(4) 0.4688(3) 0.0221(13) Uani 1 1 d .
H27 H 0.5002 0.2031 0.4835 0.026 Uiso 1 1 calc R
C28 C 0.4531(9) 0.3333(3) 0.4968(3) 0.0190(12) Uani 1 1 d .
C29 C 0.6485(9) 0.3730(4) 0.5518(3) 0.0192(12) Uani 1 1 d .
C30 C 0.7608(8) 0.3216(3) 0.5997(3) 0.0191(12) Uani 1 1 d .
C31 C 0.6496(9) 0.2420(3) 0.6151(3) 0.0222(13) Uani 1 1 d .
H31 H 0.4929 0.2234 0.5979 0.027 Uiso 1 1 calc R
C32 C 0.7638(10) 0.1907(4) 0.6547(3) 0.0250(14) Uani 1 1 d .
H32 H 0.6867 0.1367 0.6635 0.030 Uiso 1 1 calc R
C33 C 0.9928(10) 0.2183(4) 0.6817(3) 0.0280(14) Uani 1 1 d .
H33 H 1.0773 0.1808 0.7045 0.034 Uiso 1 1 calc R
C34 C 1.0941(10) 0.3006(4) 0.6748(3) 0.0246(13) Uani 1 1 d .
H34 H 1.2458 0.3215 0.6971 0.030 Uiso 1 1 calc R
C35 C 0.9809(9) 0.3548(4) 0.6358(3) 0.0198(13) Uani 1 1 d .
C36 C 1.0756(9) 0.4468(4) 0.6374(3) 0.0193(12) Uani 1 1 d .
C37 C 1.2869(9) 0.4819(4) 0.6766(3) 0.0231(13) Uani 1 1 d .
H37 H 1.3746 0.4456 0.6997 0.028 Uiso 1 1 calc R
C38 C 1.3695(9) 0.5716(4) 0.6816(3) 0.0237(13) Uani 1 1 d .
H38 H 1.5170 0.5956 0.7063 0.028 Uiso 1 1 calc R
C39 C 1.2392(9) 0.6251(4) 0.6512(3) 0.0212(13) Uani 1 1 d .
H39 H 1.2971 0.6861 0.6565 0.025 Uiso 1 1 calc R
C40 C 1.0241(9) 0.5924(4) 0.6128(3) 0.0185(12) Uani 1 1 d .
C41 C 0.8809(9) 0.6501(4) 0.5832(3) 0.0196(12) Uani 1 1 d .
C42 C 0.6808(9) 0.6110(3) 0.5348(3) 0.0192(12) Uani 1 1 d .
C43 C 0.6042(8) 0.5175(3) 0.5216(3) 0.0178(12) Uani 1 1 d .
C44 C 0.7278(9) 0.4617(4) 0.5588(3) 0.0192(12) Uani 1 1 d .
C45 C 0.9418(8) 0.4999(3) 0.6041(3) 0.0166(12) Uani 1 1 d .
C46 C 0.9359(9) 0.7422(4) 0.6027(3) 0.0224(13) Uani 1 1 d .
H46 H 1.0743 0.7677 0.6333 0.027 Uiso 1 1 calc R
C47 C 0.1522(9) 0.1007(4) 0.3940(3) 0.0262(14) Uani 1 1 d .
C48 C 0.2571(10) 0.0531(4) 0.4519(4) 0.0313(15) Uani 1 1 d .
H48A H 0.4237 0.0607 0.4505 0.047 Uiso 1 1 calc R
H48B H 0.1968 -0.0104 0.4381 0.047 Uiso 1 1 calc R
H48C H 0.2178 0.0785 0.5043 0.047 Uiso 1 1 calc R
C49 C -0.1067(10) 0.0707(4) 0.3852(4) 0.0371(17) Uani 1 1 d .
H49A H -0.1712 0.0911 0.4346 0.056 Uiso 1 1 calc R
H49B H -0.1372 0.0057 0.3702 0.056 Uiso 1 1 calc R
H49C H -0.1772 0.0962 0.3451 0.056 Uiso 1 1 calc R
C50 C 0.2475(11) 0.0724(4) 0.3147(4) 0.0356(16) Uani 1 1 d .
H50A H 0.1799 0.1026 0.2775 0.053 Uiso 1 1 calc R
H50B H 0.2092 0.0079 0.2961 0.053 Uiso 1 1 calc R
H50C H 0.4139 0.0887 0.3199 0.053 Uiso 1 1 calc R

loop_
_atom_site_aniso_label
_atom_site_aniso_U_11
_atom_site_aniso_U_22
_atom_site_aniso_U_33
_atom_site_aniso_U_23
_atom_site_aniso_U_13
_atom_site_aniso_U_12
C1 0.023(3) 0.020(3) 0.017(3) 0.003(2) -0.003(2) -0.001(2)
C2 0.027(3) 0.024(3) 0.021(3) 0.007(3) 0.007(2) 0.004(2)
C3 0.019(3) 0.025(3) 0.015(3) -0.003(3) -0.001(2) 0.002(2)
C4 0.017(3) 0.023(3) 0.005(3) 0.002(2) -0.003(2) 0.003(2)
C5 0.018(3) 0.020(3) 0.022(3) 0.002(3) -0.004(2) 0.001(2)
C6 0.023(3) 0.023(3) 0.017(3) 0.004(3) -0.001(2) 0.004(2)
C7 0.024(3) 0.026(3) 0.015(3) 0.002(3) -0.003(2) 0.009(2)
C8 0.016(3) 0.026(3) 0.017(3) 0.005(3) -0.002(2) 0.007(2)
C9 0.020(3) 0.029(3) 0.014(3) 0.002(3) -0.002(2) 0.007(2)
C10 0.025(3) 0.033(4) 0.020(3) 0.008(3) 0.002(2) 0.013(3)
C11 0.034(3) 0.026(3) 0.020(3) 0.005(3) 0.003(3) 0.015(3)
C12 0.044(4) 0.024(3) 0.018(3) 0.002(3) -0.003(3) 0.010(3)
C13 0.022(3) 0.020(3) 0.020(3) 0.007(3) -0.001(2) 0.006(2)
C14 0.029(3) 0.019(3) 0.016(3) 0.005(2) -0.003(2) 0.011(2)
C15 0.027(3) 0.015(3) 0.017(3) 0.005(2) -0.001(2) 0.009(2)
C16 0.014(3) 0.020(3) 0.015(3) -0.001(2) -0.005(2) 0.005(2)
C17 0.017(3) 0.021(3) 0.018(3) 0.001(2) -0.004(2) 0.006(2)
C18 0.018(3) 0.015(3) 0.015(3) -0.001(2) -0.005(2) 0.001(2)
C19 0.020(3) 0.015(3) 0.019(3) 0.001(2) -0.002(2) 0.001(2)
C20 0.026(3) 0.024(3) 0.013(3) 0.002(2) -0.003(2) 0.008(2)
C21 0.018(3) 0.021(3) 0.008(3) 0.004(2) -0.002(2) 0.004(2)
C22 0.022(3) 0.024(3) 0.028(3) 0.006(3) -0.001(2) 0.005(2)
C23 0.083(5) 0.033(4) 0.029(4) 0.012(3) -0.005(4) 0.011(4)
C24 0.031(4) 0.023(4) 0.077(6) 0.007(4) 0.022(4) 0.003(3)
C25 0.036(4) 0.019(3) 0.035(4) 0.008(3) 0.001(3) 0.000(3)
C26 0.022(3) 0.022(3) 0.017(3) 0.003(2) 0.004(2) 0.002(2)
C27 0.024(3) 0.020(3) 0.024(3) 0.008(3) 0.003(2) 0.008(2)
C28 0.024(3) 0.018(3) 0.017(3) 0.005(2) 0.005(2) 0.008(2)
C29 0.023(3) 0.021(3) 0.017(3) 0.006(2) 0.005(2) 0.010(2)
C30 0.018(3) 0.020(3) 0.022(3) 0.005(2) 0.006(2) 0.010(2)
C31 0.031(3) 0.018(3) 0.018(3) 0.002(3) 0.001(2) 0.011(2)
C32 0.034(3) 0.019(3) 0.025(3) 0.009(3) 0.004(3) 0.010(3)
C33 0.040(4) 0.024(3) 0.023(3) 0.006(3) 0.001(3) 0.013(3)
C34 0.027(3) 0.024(3) 0.024(3) 0.006(3) 0.001(2) 0.008(3)
C35 0.024(3) 0.023(3) 0.014(3) 0.004(2) -0.001(2) 0.012(2)
C36 0.021(3) 0.024(3) 0.017(3) 0.009(3) 0.005(2) 0.008(2)
C37 0.022(3) 0.034(4) 0.017(3) 0.006(3) 0.002(2) 0.014(3)
C38 0.021(3) 0.031(4) 0.018(3) 0.002(3) -0.001(2) 0.008(2)
C39 0.028(3) 0.023(3) 0.014(3) 0.005(2) 0.002(2) 0.006(2)
C40 0.024(3) 0.025(3) 0.009(3) 0.003(2) 0.002(2) 0.011(2)
C41 0.022(3) 0.021(3) 0.016(3) 0.001(2) 0.005(2) 0.007(2)
C42 0.023(3) 0.017(3) 0.017(3) 0.002(2) -0.002(2) 0.004(2)
C43 0.023(3) 0.011(3) 0.021(3) 0.005(2) 0.005(2) 0.006(2)
C44 0.023(3) 0.024(3) 0.011(3) 0.001(2) 0.004(2) 0.008(2)
C45 0.022(3) 0.019(3) 0.010(3) 0.002(2) 0.002(2) 0.011(2)
C46 0.021(3) 0.022(3) 0.023(3) 0.005(3) -0.001(2) 0.003(2)
C47 0.029(3) 0.025(3) 0.027(3) 0.009(3) 0.004(3) 0.006(3)
C48 0.038(4) 0.020(3) 0.036(4) 0.009(3) -0.004(3) 0.003(3)
C49 0.029(3) 0.023(3) 0.060(5) 0.017(3) -0.004(3) -0.003(3)
C50 0.046(4) 0.026(3) 0.031(4) -0.001(3) -0.001(3) 0.005(3)

loop_
_atom_type_symbol
_atom_type_description
_atom_type_scat_dispersion_real
_atom_type_scat_dispersion_imag
_atom_type_scat_source
C C 0.0033 0.0016 'International Tables Vol C Tables 4.2.6.8 and 6.1.1.4'
H H 0.0000 0.0000 'International Tables Vol C Tables 4.2.6.8 and 6.1.1.4'

loop_
_geom_angle_atom_site_label_1
_geom_angle_atom_site_label_2
_geom_angle_atom_site_label_3
_geom_angle
_geom_angle_site_symmetry_1
_geom_angle_site_symmetry_3
C20 C1 C2 116.8(5) . .
C20 C1 C22 122.8(5) . .
C2 C1 C22 120.4(5) . .
C3 C2 C1 122.6(5) . .
C3 C2 H2 118.7 . .
C1 C2 H2 118.7 . .
C2 C3 C18 119.5(5) . .
C2 C3 C4 121.4(5) . .
C18 C3 C4 119.1(5) . .
C5 C4 C21 119.1(5) . .
C5 C4 C3 121.2(5) . .
C21 C4 C3 119.7(5) . .
C6 C5 C4 121.0(5) . .
C6 C5 H5 119.5 . .
C4 C5 H5 119.5 . .
C5 C6 C7 120.5(5) . .
C5 C6 H6 119.8 . .
C7 C6 H6 119.8 . .
C8 C7 C6 119.9(5) . .
C8 C7 H7 120.1 . .
C6 C7 H7 120.1 . .
C7 C8 C21 119.9(5) . .
C7 C8 C9 120.5(5) . .
C21 C8 C9 119.4(5) . .
C10 C9 C14 117.4(5) . .
C10 C9 C8 123.0(5) . .
C14 C9 C8 119.5(5) . .
C11 C10 C9 123.3(5) . .
C11 C10 H10 118.4 . .
C9 C10 H10 118.4 . .
C10 C11 C12 119.5(5) . .
C10 C11 H11 120.2 . .
C12 C11 H11 120.2 . .
C13 C12 C11 119.1(6) . .
C13 C12 H12 120.4 . .
C11 C12 H12 120.4 . .
C12 C13 C14 122.1(5) . .
C12 C13 H13 119.0 . .
C14 C13 H13 119.0 . .
C13 C14 C9 117.5(5) . .
C13 C14 C15 122.9(5) . .
C9 C14 C15 119.4(5) . .
C16 C15 C19 119.3(5) . 2_765
C16 C15 C14 118.9(5) . .
C19 C15 C14 121.9(5) 2_765 .
C15 C16 C21 120.6(5) . .
C15 C16 C17 120.4(5) . .
C21 C16 C17 118.9(5) . .
C17 C17 C18 120.4(6) 2_765 .
C17 C17 C16 119.2(6) 2_765 .
C18 C17 C16 120.2(5) . .
C17 C18 C3 121.0(5) . .
C17 C18 C19 119.7(5) . .
C3 C18 C19 119.2(5) . .
C20 C19 C18 117.2(5) . .
C20 C19 C15 123.2(5) . 2_765
C18 C19 C15 119.5(5) . 2_765
C1 C20 C19 124.1(5) . .
C1 C20 H20 118.0 . .
C19 C20 H20 118.0 . .
C8 C21 C4 119.6(5) . .
C8 C21 C16 120.0(5) . .
C4 C21 C16 120.3(4) . .
C24 C22 C1 110.7(5) . .
C24 C22 C25 107.0(5) . .
C1 C22 C25 112.1(5) . .
C24 C22 C23 109.5(6) . .
C1 C22 C23 109.5(5) . .
C25 C22 C23 108.0(5) . .
C22 C23 H23A 109.5 . .
C22 C23 H23B 109.5 . .
H23A C23 H23B 109.5 . .
C22 C23 H23C 109.5 . .
H23A C23 H23C 109.5 . .
H23B C23 H23C 109.5 . .
C22 C24 H24A 109.5 . .
C22 C24 H24B 109.5 . .
H24A C24 H24B 109.5 . .
C22 C24 H24C 109.5 . .
H24A C24 H24C 109.5 . .
H24B C24 H24C 109.5 . .
C22 C25 H25A 109.5 . .
C22 C25 H25B 109.5 . .
H25A C25 H25B 109.5 . .
C22 C25 H25C 109.5 . .
H25A C25 H25C 109.5 . .
H25B C25 H25C 109.5 . .
C27 C26 C46 117.9(5) . 2_666
C27 C26 C47 121.1(5) . .
C46 C26 C47 121.0(5) 2_666 .
C26 C27 C28 123.1(5) . .
C26 C27 H27 118.4 . .
C28 C27 H27 118.4 . .
C27 C28 C42 117.7(5) . 2_666
C27 C28 C29 122.5(5) . .
C42 C28 C29 119.6(5) 2_666 .
C44 C29 C28 118.3(5) . .
C44 C29 C30 119.7(5) . .
C28 C29 C30 122.1(5) . .
C35 C30 C31 118.1(5) . .
C35 C30 C29 119.6(5) . .
C31 C30 C29 122.2(5) . .
C32 C31 C30 121.4(5) . .
C32 C31 H31 119.3 . .
C30 C31 H31 119.3 . .
C31 C32 C33 119.9(6) . .
C31 C32 H32 120.1 . .
C33 C32 H32 120.1 . .
C34 C33 C32 118.9(5) . .
C34 C33 H33 120.5 . .
C32 C33 H33 120.5 . .
C33 C34 C35 122.2(6) . .
C33 C34 H34 118.9 . .
C35 C34 H34 118.9 . .
C34 C35 C30 118.5(5) . .
C34 C35 C36 122.1(5) . .
C30 C35 C36 119.1(5) . .
C37 C36 C45 121.2(5) . .
C37 C36 C35 119.7(5) . .
C45 C36 C35 118.9(5) . .
C36 C37 C38 119.1(5) . .
C36 C37 H37 120.4 . .
C38 C37 H37 120.4 . .
C39 C38 C37 120.6(5) . .
C39 C38 H38 119.7 . .
C37 C38 H38 119.7 . .
C38 C39 C40 121.8(5) . .
C38 C39 H39 119.1 . .
C40 C39 H39 119.1 . .
C39 C40 C45 118.2(5) . .
C39 C40 C41 121.9(5) . .
C45 C40 C41 119.9(5) . .
C46 C41 C42 119.7(5) . .
C46 C41 C40 121.4(5) . .
C42 C41 C40 118.9(5) . .
C41 C42 C28 119.0(5) . 2_666
C41 C42 C43 121.0(5) . .
C28 C42 C43 119.9(5) 2_666 .
C43 C43 C42 119.3(6) 2_666 .
C43 C43 C44 120.1(6) 2_666 .
C42 C43 C44 120.3(5) . .
C29 C44 C43 121.5(5) . .
C29 C44 C45 119.5(5) . .
C43 C44 C45 119.0(5) . .
C36 C45 C40 119.0(5) . .
C36 C45 C44 121.0(5) . .
C40 C45 C44 119.9(5) . .
C41 C46 C26 121.8(5) . 2_666
C41 C46 H46 119.1 . .
C26 C46 H46 119.1 2_666 .
C26 C47 C48 111.4(5) . .
C26 C47 C49 110.9(4) . .
C48 C47 C49 107.6(5) . .
C26 C47 C50 109.0(5) . .
C48 C47 C50 109.4(5) . .
C49 C47 C50 108.5(5) . .
C47 C48 H48A 109.5 . .
C47 C48 H48B 109.5 . .
H48A C48 H48B 109.5 . .
C47 C48 H48C 109.5 . .
H48A C48 H48C 109.5 . .
H48B C48 H48C 109.5 . .
C47 C49 H49A 109.5 . .
C47 C49 H49B 109.5 . .
H49A C49 H49B 109.5 . .
C47 C49 H49C 109.5 . .
H49A C49 H49C 109.5 . .
H49B C49 H49C 109.5 . .
C47 C50 H50A 109.5 . .
C47 C50 H50B 109.5 . .
H50A C50 H50B 109.5 . .
C47 C50 H50C 109.5 . .
H50A C50 H50C 109.5 . .
H50B C50 H50C 109.5 . .

loop_
_geom_bond_atom_site_label_1
_geom_bond_atom_site_label_2
_geom_bond_distance
_geom_bond_site_symmetry_2
C1 C20 1.389(7) .
C1 C2 1.399(7) .
C1 C22 1.520(8) .
C2 C3 1.380(8) .
C2 H2 0.9500 .
C3 C18 1.424(7) .
C3 C4 1.460(7) .
C4 C5 1.399(7) .
C4 C21 1.422(7) .
C5 C6 1.377(7) .
C5 H5 0.9500 .
C6 C7 1.411(7) .
C6 H6 0.9500 .
C7 C8 1.394(7) .
C7 H7 0.9500 .
C8 C21 1.414(7) .
C8 C9 1.441(8) .
C9 C10 1.403(7) .
C9 C14 1.420(7) .
C10 C11 1.353(8) .
C10 H10 0.9500 .
C11 C12 1.396(8) .
C11 H11 0.9500 .
C12 C13 1.370(7) .
C12 H12 0.9500 .
C13 C14 1.419(7) .
C13 H13 0.9500 .
C14 C15 1.463(7) .
C15 C16 1.388(7) .
C15 C19 1.438(7) 2_765
C16 C21 1.444(7) .
C16 C17 1.453(6) .
C17 C17 1.411(10) 2_765
C17 C18 1.414(7) .
C18 C19 1.429(7) .
C19 C20 1.396(7) .
C19 C15 1.438(7) 2_765
C20 H20 0.9500 .
C22 C24 1.515(8) .
C22 C25 1.534(7) .
C22 C23 1.539(8) .
C23 H23A 0.9800 .
C23 H23B 0.9800 .
C23 H23C 0.9800 .
C24 H24A 0.9800 .
C24 H24B 0.9800 .
C24 H24C 0.9800 .
C25 H25A 0.9800 .
C25 H25B 0.9800 .
C25 H25C 0.9800 .
C26 C27 1.369(7) .
C26 C46 1.395(7) 2_666
C26 C47 1.533(7) .
C27 C28 1.413(7) .
C27 H27 0.9500 .
C28 C42 1.421(7) 2_666
C28 C29 1.454(7) .
C29 C44 1.376(7) .
C29 C30 1.468(7) .
C30 C35 1.406(7) .
C30 C31 1.411(7) .
C31 C32 1.379(7) .
C31 H31 0.9500 .
C32 C33 1.396(8) .
C32 H32 0.9500 .
C33 C34 1.374(8) .
C33 H33 0.9500 .
C34 C35 1.404(7) .
C34 H34 0.9500 .
C35 C36 1.462(7) .
C36 C37 1.385(7) .
C36 C45 1.405(7) .
C37 C38 1.401(8) .
C37 H37 0.9500 .
C38 C39 1.371(7) .
C38 H38 0.9500 .
C39 C40 1.394(7) .
C39 H39 0.9500 .
C40 C45 1.432(7) .
C40 C41 1.461(7) .
C41 C46 1.392(7) .
C41 C42 1.414(7) .
C42 C28 1.421(7) 2_666
C42 C43 1.432(7) .
C43 C43 1.399(10) 2_666
C43 C44 1.440(7) .
C44 C45 1.451(7) .
C46 C26 1.395(7) 2_666
C46 H46 0.9500 .
C47 C48 1.533(8) .
C47 C49 1.534(8) .
C47 C50 1.539(8) .
C48 H48A 0.9800 .
C48 H48B 0.9800 .
C48 H48C 0.9800 .
C49 H49A 0.9800 .
C49 H49B 0.9800 .
C49 H49C 0.9800 .
C50 H50A 0.9800 .
C50 H50B 0.9800 .
C50 H50C 0.9800 .
